data_4085199
loop_
_publ_author_name
'Liu, Guifeng'
'Yan, Hong'

_publ_section_title
;
 Metal-Induced B--H Activation in Three-Component Reactions: 16-Electron
 Complex CpCo(S2C2B10H10), Ethyl Diazoacetate, and Alkynes
;
_journal_issue 3
_journal_name_full Organometallics
_journal_page_first 591
_journal_paper_doi 10.1021/om501016w
_journal_volume 34
_journal_year 2015
_chemical_formula_moiety 'C27 H37 B10 Co Fe O4 S2'
_chemical_formula_sum 'C27 H37 B10 Co Fe O4 S2'
_chemical_formula_weight 712.57
_chemical_name_systematic
; 
 ? 
;
_space_group_IT_number 61
_symmetry_cell_setting orthorhombic
_symmetry_space_group_name_Hall '-P 2ac 2ab'
_symmetry_space_group_name_H-M 'P b c a'
_atom_sites_solution_hydrogens geom
_atom_sites_solution_primary direct
_atom_sites_solution_secondary difmap
_audit_creation_method SHELXL-97
_cell_angle_alpha 90.00
_cell_angle_beta 90.00
_cell_angle_gamma 90.00
_cell_formula_units_Z 8
_cell_length_a 43.96(2)
_cell_length_b 13.802(8)
_cell_length_c 10.668(6)
_cell_measurement_reflns_used 3761
_cell_measurement_temperature 291(2)
_cell_measurement_theta_max 21.48
_cell_measurement_theta_min 2.46
_cell_volume 6473(6)
_computing_cell_refinement SMART
_computing_data_collection 'SMART (Bruker, 2000)'
_computing_data_reduction 'SAINT (Bruker, 2000)'
_computing_molecular_graphics SHELXTL
_computing_publication_material SHELXTL
_computing_structure_refinement SHELXTL
_computing_structure_solution 'SHELXTL (Bruker, 2000)'
_diffrn_ambient_temperature 291(2)
_diffrn_measured_fraction_theta_full 0.999
_diffrn_measured_fraction_theta_max 0.999
_diffrn_measurement_device_type 'Bruker Smart Apex CCD'
_diffrn_measurement_method 'phi and omega scans'
_diffrn_radiation_monochromator graphite
_diffrn_radiation_source 'fine-focus sealed tube'
_diffrn_radiation_type MoK\a
_diffrn_radiation_wavelength 0.71073
_diffrn_reflns_av_R_equivalents 0.0488
_diffrn_reflns_av_sigmaI/netI 0.0407
_diffrn_reflns_limit_h_max 54
_diffrn_reflns_limit_h_min -51
_diffrn_reflns_limit_k_max 17
_diffrn_reflns_limit_k_min -12
_diffrn_reflns_limit_l_max 13
_diffrn_reflns_limit_l_min -13
_diffrn_reflns_number 32701
_diffrn_reflns_theta_full 26.00
_diffrn_reflns_theta_max 26.00
_diffrn_reflns_theta_min 1.74
_exptl_absorpt_coefficient_mu 1.124
_exptl_absorpt_correction_T_max 0.7901
_exptl_absorpt_correction_T_min 0.7437
_exptl_absorpt_correction_type multi-scan
_exptl_absorpt_process_details 'SADABS; Bruker, 2000'
_exptl_crystal_colour purple
_exptl_crystal_density_diffrn 1.462
_exptl_crystal_density_method 'not measured'
_exptl_crystal_description block
_exptl_crystal_F_000 2928
_exptl_crystal_size_max 0.28
_exptl_crystal_size_mid 0.24
_exptl_crystal_size_min 0.22
_refine_diff_density_max 0.290
_refine_diff_density_min -0.309
_refine_diff_density_rms 0.049
_refine_ls_extinction_method none
_refine_ls_goodness_of_fit_ref 1.037
_refine_ls_hydrogen_treatment constr
_refine_ls_matrix_type full
_refine_ls_number_parameters 408
_refine_ls_number_reflns 6355
_refine_ls_number_restraints 0
_refine_ls_restrained_S_all 1.037
_refine_ls_R_factor_all 0.0592
_refine_ls_R_factor_gt 0.0401
_refine_ls_shift/su_max 0.000
_refine_ls_shift/su_mean 0.000
_refine_ls_structure_factor_coef Fsqd
_refine_ls_weighting_details 'calc w=1/[\s^2^(Fo^2^)+(0.0400P)^2^+0.9900P] where P=(Fo^2^+2Fc^2^)/3'
_refine_ls_weighting_scheme calc
_refine_ls_wR_factor_gt 0.0832
_refine_ls_wR_factor_ref 0.0865
_reflns_number_gt 4598
_reflns_number_total 6355
_reflns_threshold_expression >2sigma(I)
_cod_data_source_file om501016w_si_002.cif
_cod_data_source_block Compound-11
_cod_depositor_comments
;
The following automatic conversions were performed:

'_symmetry_cell_setting' value 'Orthorhombic' changed to
'orthorhombic' according to
/home/saulius/struct/COD-crude-data--automatic-downloads/rss-feeds/ACS/lib/dictionaries/cif_core.dic
dictionary named 'cif_core.dic' version 2.4.2 from 2011-04-26.

Automatic conversion script
Id: cif_fix_values 2935 2014-11-11 08:27:57Z andrius 

 Adding full bibliography for 4085191--4085201.cif.
;
_cod_original_sg_symbol_Hall '-P 2ac 2ab '
_cod_database_code 4085199

loop_
_symmetry_equiv_pos_as_xyz
'x, y, z'
'-x+1/2, -y, z+1/2'
'x+1/2, -y+1/2, -z'
'-x, y+1/2, -z+1/2'
'-x, -y, -z'
'x-1/2, y, -z-1/2'
'-x-1/2, y-1/2, z'
'x, -y-1/2, z-1/2'

loop_
_atom_site_label
_atom_site_type_symbol
_atom_site_fract_x
_atom_site_fract_y
_atom_site_fract_z
_atom_site_U_iso_or_equiv
_atom_site_adp_type
_atom_site_occupancy
_atom_site_symmetry_multiplicity
_atom_site_calc_flag
_atom_site_refinement_flags
B3 B 0.36635(7) 0.4781(2) 0.9314(3) 0.0397(7) Uani 1 1 d .
B4 B 0.38273(7) 0.4134(2) 1.0610(3) 0.0440(7) Uani 1 1 d .
H4 H 0.3922 0.3411 1.0423 0.053 Uiso 1 1 calc R
B5 B 0.39781(7) 0.4903(2) 1.1734(3) 0.0416(7) Uani 1 1 d .
H5 H 0.4173 0.4643 1.2286 0.050 Uiso 1 1 calc R
B6 B 0.39424(8) 0.6154(2) 1.1164(3) 0.0468(8) Uani 1 1 d .
H6 H 0.4106 0.6748 1.1309 0.056 Uiso 1 1 calc R
B7 B 0.33788(7) 0.5492(2) 1.0028(3) 0.0379(7) Uani 1 1 d .
H7 H 0.3174 0.5677 0.9484 0.045 Uiso 1 1 calc R
B8 B 0.34364(8) 0.4369(2) 1.0524(3) 0.0493(8) Uani 1 1 d .
H8 H 0.3277 0.3784 1.0286 0.059 Uiso 1 1 calc R
B9 B 0.36208(7) 0.4475(2) 1.2153(3) 0.0469(8) Uani 1 1 d .
H9 H 0.3576 0.4006 1.2966 0.056 Uiso 1 1 calc R
B10 B 0.37196(8) 0.5679(3) 1.2343(3) 0.0508(8) Uani 1 1 d .
H10 H 0.3751 0.5996 1.3280 0.061 Uiso 1 1 calc R
B11 B 0.35406(7) 0.6299(2) 1.1067(3) 0.0428(7) Uani 1 1 d .
H11 H 0.3439 0.7021 1.1188 0.051 Uiso 1 1 calc R
B12 B 0.33442(8) 0.5273(3) 1.1695(4) 0.0546(9) Uani 1 1 d .
H12 H 0.3128 0.5295 1.2216 0.066 Uiso 1 1 calc R
C1 C 0.40050(6) 0.51514(19) 1.0234(3) 0.0400(6) Uani 1 1 d .
C2 C 0.37194(6) 0.60047(19) 0.9767(3) 0.0391(6) Uani 1 1 d .
C3 C 0.45612(8) 0.6072(2) 0.9874(3) 0.0600(9) Uani 1 1 d .
H3A H 0.4451 0.6675 0.9761 0.072 Uiso 1 1 calc R
H3B H 0.4617 0.6001 1.0748 0.072 Uiso 1 1 calc R
C4 C 0.48393(7) 0.6012(2) 0.9008(3) 0.0564(8) Uani 1 1 d .
C5 C 0.52891(8) 0.6758(3) 0.8155(3) 0.0690(10) Uani 1 1 d .
H5A H 0.5447 0.7162 0.8519 0.083 Uiso 1 1 calc R
H5B H 0.5364 0.6097 0.8134 0.083 Uiso 1 1 calc R
C6 C 0.52248(8) 0.7091(3) 0.6851(3) 0.0729(11) Uani 1 1 d .
H6A H 0.5057 0.6730 0.6516 0.109 Uiso 1 1 calc R
H6B H 0.5401 0.6989 0.6338 0.109 Uiso 1 1 calc R
H6C H 0.5175 0.7768 0.6860 0.109 Uiso 1 1 calc R
C7 C 0.38567(6) 0.6014(2) 0.7200(2) 0.0399(6) Uani 1 1 d .
C8 C 0.36257(6) 0.57192(19) 0.6347(3) 0.0434(6) Uani 1 1 d .
H8A H 0.3655 0.5713 0.5436 0.052 Uiso 1 1 calc R
C9 C 0.33224(6) 0.54738(18) 0.6971(3) 0.0380(6) Uani 1 1 d .
H9B H 0.3263 0.5921 0.7641 0.046 Uiso 1 1 calc R
C10 C 0.41585(6) 0.6170(3) 0.6626(3) 0.0553(8) Uani 1 1 d .
C11 C 0.44557(8) 0.6222(3) 0.4823(4) 0.0788(12) Uani 1 1 d .
H11A H 0.4416 0.6421 0.3966 0.095 Uiso 1 1 calc R
H11B H 0.4543 0.6756 0.5293 0.095 Uiso 1 1 calc R
C12 C 0.46451(10) 0.5317(3) 0.4898(4) 0.0774(11) Uani 1 1 d .
H12A H 0.4742 0.5284 0.5702 0.116 Uiso 1 1 calc R
H12B H 0.4797 0.5328 0.4251 0.116 Uiso 1 1 calc R
H12C H 0.4517 0.4760 0.4788 0.116 Uiso 1 1 calc R
C13 C 0.30784(6) 0.5140(2) 0.6230(3) 0.0475(7) Uani 1 1 d .
C14 C 0.27766(6) 0.4914(2) 0.6647(3) 0.0513(7) Uani 1 1 d .
H14 H 0.2697 0.5054 0.7485 0.062 Uiso 1 1 calc R
C15 C 0.26071(8) 0.4504(2) 0.5659(3) 0.0592(9) Uani 1 1 d .
H15 H 0.2391 0.4329 0.5712 0.071 Uiso 1 1 calc R
C16 C 0.27799(7) 0.4451(2) 0.4583(3) 0.0552(8) Uani 1 1 d .
H16 H 0.2723 0.4188 0.3763 0.066 Uiso 1 1 calc R
C17 C 0.30658(7) 0.4821(2) 0.4973(3) 0.0557(8) Uani 1 1 d .
H17 H 0.3239 0.4880 0.4400 0.067 Uiso 1 1 calc R
C18 C 0.24924(7) 0.6893(2) 0.5723(3) 0.0610(9) Uani 1 1 d .
H18 H 0.2366 0.6889 0.6481 0.073 Uiso 1 1 calc R
C19 C 0.24029(7) 0.6570(2) 0.4543(3) 0.0557(8) Uani 1 1 d .
H19 H 0.2205 0.6287 0.4331 0.067 Uiso 1 1 calc R
C20 C 0.26485(8) 0.6696(2) 0.3719(3) 0.0607(9) Uani 1 1 d .
H20 H 0.2653 0.6507 0.2834 0.073 Uiso 1 1 calc R
C21 C 0.28873(8) 0.7147(2) 0.4379(3) 0.0607(9) Uani 1 1 d .
H21 H 0.3088 0.7314 0.4042 0.073 Uiso 1 1 calc R
C22 C 0.27895(7) 0.7273(2) 0.5629(3) 0.0574(8) Uani 1 1 d .
H22 H 0.2909 0.7556 0.6314 0.069 Uiso 1 1 calc R
C23 C 0.40238(9) 0.3653(3) 0.6540(4) 0.0715(10) Uani 1 1 d .
H23 H 0.4228 0.3844 0.6270 0.086 Uiso 1 1 calc R
C24 C 0.37581(9) 0.3733(3) 0.5804(4) 0.0748(11) Uani 1 1 d .
H24 H 0.3745 0.3951 0.4931 0.090 Uiso 1 1 calc R
C25 C 0.35176(9) 0.3414(2) 0.6558(4) 0.0655(10) Uani 1 1 d .
H25 H 0.3305 0.3354 0.6294 0.079 Uiso 1 1 calc R
C26 C 0.36336(8) 0.3141(2) 0.7717(3) 0.0572(8) Uani 1 1 d .
H26 H 0.3513 0.2870 0.8407 0.069 Uiso 1 1 calc R
C27 C 0.39446(8) 0.3362(2) 0.7777(3) 0.0628(9) Uani 1 1 d .
H27 H 0.4083 0.3247 0.8482 0.075 Uiso 1 1 calc R
Co1 Co 0.370392(9) 0.45834(3) 0.74124(4) 0.04489(11) Uani 1 1 d .
Fe1 Fe 0.276576(8) 0.58467(3) 0.51786(3) 0.03534(10) Uani 1 1 d .
O1 O 0.49254(5) 0.5302(2) 0.8358(3) 0.0711(7) Uani 1 1 d .
O2 O 0.50036(5) 0.68078(16) 0.8971(2) 0.0625(6) Uani 1 1 d .
O3 O 0.43603(4) 0.66587(17) 0.7116(2) 0.0609(6) Uani 1 1 d .
O4 O 0.41783(5) 0.57898(17) 0.5456(2) 0.0675(7) Uani 1 1 d .
S1 S 0.433834(16) 0.50098(6) 0.92974(8) 0.04910(18) Uani 1 1 d .
S2 S 0.380778(16) 0.67708(5) 0.85466(7) 0.04425(17) Uani 1 1 d .

loop_
_atom_site_aniso_label
_atom_site_aniso_U_11
_atom_site_aniso_U_22
_atom_site_aniso_U_33
_atom_site_aniso_U_23
_atom_site_aniso_U_13
_atom_site_aniso_U_12
B3 0.0410(16) 0.0261(15) 0.0520(19) 0.0020(13) -0.0102(14) 0.0033(12)
B4 0.0464(17) 0.0281(14) 0.0576(19) -0.0005(14) -0.0123(15) 0.0023(13)
B5 0.0444(18) 0.0377(16) 0.0429(18) 0.0006(13) -0.0152(14) 0.0058(13)
B6 0.0484(19) 0.0392(17) 0.0528(19) 0.0023(15) -0.0154(15) -0.0104(14)
B7 0.0419(16) 0.0342(16) 0.0376(16) -0.0014(12) -0.0069(12) -0.0059(12)
B8 0.0509(19) 0.0456(19) 0.051(2) 0.0062(15) -0.0204(15) 0.0005(15)
B9 0.0424(18) 0.0480(19) 0.0503(19) 0.0194(15) -0.0132(14) -0.0039(14)
B10 0.056(2) 0.0502(19) 0.0464(19) -0.0021(15) -0.0094(16) 0.0075(15)
B11 0.0433(17) 0.0429(17) 0.0422(17) -0.0054(14) -0.0101(13) -0.0013(13)
B12 0.0433(19) 0.069(3) 0.051(2) 0.0150(18) -0.0024(16) 0.0028(16)
C1 0.0411(14) 0.0341(14) 0.0448(15) 0.0023(11) -0.0111(11) -0.0011(11)
C2 0.0358(13) 0.0321(14) 0.0494(16) -0.0015(11) -0.0050(11) 0.0031(10)
C3 0.0600(19) 0.0527(19) 0.067(2) 0.0172(16) -0.0169(16) -0.0159(15)
C4 0.0543(18) 0.057(2) 0.058(2) 0.0287(16) -0.0192(15) -0.0113(15)
C5 0.066(2) 0.069(2) 0.072(2) 0.0210(19) -0.0032(18) -0.0346(18)
C6 0.069(2) 0.077(2) 0.073(2) 0.031(2) 0.0101(18) 0.0231(18)
C7 0.0276(12) 0.0476(16) 0.0444(15) 0.0011(12) -0.0106(11) 0.0020(11)
C8 0.0306(13) 0.0408(15) 0.0587(18) 0.0042(13) -0.0080(12) -0.0002(11)
C9 0.0319(13) 0.0317(13) 0.0504(15) 0.0097(12) -0.0140(11) -0.0020(10)
C10 0.0319(15) 0.079(2) 0.0545(18) -0.0084(16) 0.0004(13) 0.0010(14)
C11 0.059(2) 0.094(3) 0.084(3) 0.034(2) 0.0298(19) 0.0113(19)
C12 0.079(3) 0.065(2) 0.088(3) 0.017(2) 0.026(2) 0.009(2)
C13 0.0362(15) 0.0648(19) 0.0415(15) 0.0051(14) -0.0130(11) -0.0091(13)
C14 0.0482(17) 0.0552(18) 0.0505(17) 0.0104(14) -0.0111(13) -0.0191(14)
C15 0.064(2) 0.0499(18) 0.064(2) 0.0075(16) -0.0202(17) -0.0398(15)
C16 0.0621(19) 0.0421(17) 0.061(2) -0.0114(14) -0.0269(16) -0.0058(14)
C17 0.0487(17) 0.072(2) 0.0469(18) -0.0172(15) -0.0212(13) 0.0128(15)
C18 0.0559(19) 0.061(2) 0.066(2) -0.0054(16) 0.0041(16) 0.0130(16)
C19 0.0410(16) 0.064(2) 0.062(2) 0.0055(16) -0.0176(14) 0.0066(14)
C20 0.069(2) 0.063(2) 0.0502(19) 0.0134(16) -0.0182(16) -0.0059(17)
C21 0.067(2) 0.0552(19) 0.060(2) 0.0147(16) 0.0005(16) -0.0222(16)
C22 0.068(2) 0.0442(17) 0.0596(19) -0.0085(14) -0.0036(16) -0.0152(15)
C23 0.069(2) 0.066(2) 0.079(3) -0.0132(19) 0.0012(19) 0.0350(18)
C24 0.084(3) 0.063(2) 0.077(2) -0.035(2) -0.020(2) 0.028(2)
C25 0.070(2) 0.0460(18) 0.081(2) -0.0217(17) -0.034(2) 0.0100(16)
C26 0.062(2) 0.0371(16) 0.072(2) -0.0127(14) -0.0167(16) 0.0201(14)
C27 0.067(2) 0.0474(19) 0.074(2) -0.0042(16) -0.0089(17) 0.0271(16)
Co1 0.0454(2) 0.0399(2) 0.0494(2) -0.00749(17) -0.01367(17) 0.00868(16)
Fe1 0.03151(18) 0.0346(2) 0.0399(2) 0.00220(16) -0.01169(15) -0.01253(15)
O1 0.0589(14) 0.0778(18) 0.0767(17) 0.0044(14) -0.0033(13) -0.0156(12)
O2 0.0624(14) 0.0683(15) 0.0569(13) 0.0379(11) -0.0143(10) -0.0229(11)
O3 0.0364(11) 0.0750(15) 0.0711(14) 0.0106(12) -0.0098(10) -0.0171(10)
O4 0.0675(15) 0.0689(15) 0.0662(15) -0.0155(12) 0.0254(12) -0.0281(12)
S1 0.0367(4) 0.0513(4) 0.0592(5) -0.0026(3) -0.0131(3) 0.0058(3)
S2 0.0465(4) 0.0322(3) 0.0541(4) 0.0027(3) -0.0041(3) 0.0000(3)

loop_
_atom_type_symbol
_atom_type_description
_atom_type_scat_dispersion_real
_atom_type_scat_dispersion_imag
_atom_type_scat_source
C C 0.0033 0.0016 'International Tables Vol C Tables 4.2.6.8 and 6.1.1.4'
H H 0.0000 0.0000 'International Tables Vol C Tables 4.2.6.8 and 6.1.1.4'
B B 0.0013 0.0007 'International Tables Vol C Tables 4.2.6.8 and 6.1.1.4'
Co Co 0.3494 0.9721 'International Tables Vol C Tables 4.2.6.8 and 6.1.1.4'
Fe Fe 0.3463 0.8444 'International Tables Vol C Tables 4.2.6.8 and 6.1.1.4'
O O 0.0106 0.0060 'International Tables Vol C Tables 4.2.6.8 and 6.1.1.4'
S S 0.1246 0.1234 'International Tables Vol C Tables 4.2.6.8 and 6.1.1.4'

loop_
_geom_angle_atom_site_label_1
_geom_angle_atom_site_label_2
_geom_angle_atom_site_label_3
_geom_angle
B8 B3 B7 56.64(18)
B8 B3 C2 100.9(2)
B7 B3 C2 56.70(16)
B8 B3 B4 59.54(18)
B7 B3 B4 103.2(2)
C2 B3 B4 102.0(2)
B8 B3 C1 99.3(2)
B7 B3 C1 101.0(2)
C2 B3 C1 58.95(14)
B4 B3 C1 53.73(15)
B8 B3 Co1 138.1(2)
B7 B3 Co1 124.20(18)
C2 B3 Co1 112.57(18)
B4 B3 Co1 131.2(2)
C1 B3 Co1 119.12(19)
C1 B4 B5 57.85(18)
C1 B4 B8 107.0(2)
B5 B4 B8 107.4(2)
C1 B4 B3 65.24(17)
B5 B4 B3 112.4(2)
B8 B4 B3 58.28(18)
C1 B4 B9 102.8(2)
B5 B4 B9 56.15(18)
B8 B4 B9 62.61(19)
B3 B4 B9 110.2(2)
C1 B4 H4 123.1
B5 B4 H4 122.4
B8 B4 H4 122.0
B3 B4 H4 117.6
B9 B4 H4 123.5
C1 B5 B10 106.9(2)
C1 B5 B4 58.71(18)
B10 B5 B4 113.3(2)
C1 B5 B9 112.8(2)
B10 B5 B9 60.6(2)
B4 B5 B9 67.9(2)
C1 B5 B6 59.15(17)
B10 B5 B6 58.3(2)
B4 B5 B6 108.3(2)
B9 B5 B6 109.1(2)
C1 B5 H5 122.3
B10 B5 H5 121.7
B4 B5 H5 117.9
B9 B5 H5 117.1
B6 B5 H5 123.5
B10 B6 C1 101.8(2)
B10 B6 B11 61.39(19)
C1 B6 B11 102.4(2)
B10 B6 C2 104.6(2)
C1 B6 C2 61.16(16)
B11 B6 C2 54.79(16)
B10 B6 B5 56.58(19)
C1 B6 B5 54.73(17)
B11 B6 B5 102.1(2)
C2 B6 B5 102.3(2)
B10 B6 H6 123.5
C1 B6 H6 125.1
B11 B6 H6 124.9
C2 B6 H6 124.0
B5 B6 H6 126.7
B8 B7 C2 108.1(2)
B8 B7 B11 109.6(2)
C2 B7 B11 57.79(17)
B8 B7 B3 60.6(2)
C2 B7 B3 61.95(17)
B11 B7 B3 110.1(2)
B8 B7 B12 62.8(2)
C2 B7 B12 108.0(2)
B11 B7 B12 60.71(19)
B3 B7 B12 113.0(2)
B8 B7 H7 120.7
C2 B7 H7 122.9
B11 B7 H7 121.8
B3 B7 H7 118.7
B12 B7 H7 119.3
B7 B8 B3 62.75(19)
B7 B8 B4 109.9(3)
B3 B8 B4 62.2(2)
B7 B8 B12 62.7(2)
B3 B8 B12 114.7(2)
B4 B8 B12 108.1(2)
B7 B8 B9 106.4(2)
B3 B8 B9 114.0(2)
B4 B8 B9 63.45(19)
B12 B8 B9 54.45(18)
B7 B8 H8 121.0
B3 B8 H8 116.0
B4 B8 H8 120.2
B12 B8 H8 121.5
B9 B8 H8 122.2
B12 B9 B10 66.0(2)
B12 B9 B5 110.5(2)
B10 B9 B5 58.40(19)
B12 B9 B8 59.5(2)
B10 B9 B8 106.5(2)
B5 B9 B8 100.1(2)
B12 B9 B4 104.3(2)
B10 B9 B4 102.4(2)
B5 B9 B4 55.97(17)
B8 B9 B4 53.95(17)
B12 B9 H9 118.5
B10 B9 H9 121.2
B5 B9 H9 124.4
B8 B9 H9 126.4
B4 B9 H9 127.6
B5 B10 B6 65.1(2)
B5 B10 B9 61.0(2)
B6 B10 B9 115.0(3)
B5 B10 B11 107.8(2)
B6 B10 B11 60.9(2)
B9 B10 B11 105.1(2)
B5 B10 B12 105.1(2)
B6 B10 B12 110.2(2)
B9 B10 B12 56.54(18)
B11 B10 B12 58.36(18)
B5 B10 H10 121.0
B6 B10 H10 116.0
B9 B10 H10 121.4
B11 B10 H10 123.8
B12 B10 H10 124.5
C2 B11 B7 59.73(17)
C2 B11 B6 63.09(18)
B7 B11 B6 112.0(2)
C2 B11 B12 110.6(2)
B7 B11 B12 62.02(19)
B6 B11 B12 111.6(2)
C2 B11 B10 108.3(2)
B7 B11 B10 111.2(2)
B6 B11 B10 57.75(19)
B12 B11 B10 63.2(2)
C2 B11 H11 121.0
B7 B11 H11 119.6
B6 B11 H11 119.7
B12 B11 H11 118.6
B10 B11 H11 121.5
B9 B12 B11 105.9(2)
B9 B12 B7 109.1(3)
B11 B12 B7 57.27(17)
B9 B12 B8 66.1(2)
B11 B12 B8 100.3(2)
B7 B12 B8 54.44(19)
B9 B12 B10 57.43(19)
B11 B12 B10 58.44(18)
B7 B12 B10 103.8(2)
B8 B12 B10 105.2(2)
B9 B12 H12 119.1
B11 B12 H12 125.7
B7 B12 H12 124.3
B8 B12 H12 124.1
B10 B12 H12 124.4
B5 C1 B4 63.44(19)
B5 C1 B6 66.12(19)
B4 C1 B6 117.8(2)
B5 C1 S1 125.62(19)
B4 C1 S1 115.5(2)
B6 C1 S1 122.75(19)
B5 C1 C2 111.0(2)
B4 C1 C2 107.1(2)
B6 C1 C2 61.37(16)
S1 C1 C2 119.44(18)
B5 C1 B3 113.5(2)
B4 C1 B3 61.03(17)
B6 C1 B3 113.2(2)
S1 C1 B3 109.64(18)
C2 C1 B3 57.97(14)
B11 C2 B7 62.48(18)
B11 C2 S2 126.4(2)
B7 C2 S2 125.84(19)
B11 C2 B3 113.5(2)
B7 C2 B3 61.35(18)
S2 C2 B3 114.20(19)
B11 C2 C1 105.2(2)
B7 C2 C1 107.5(2)
S2 C2 C1 117.12(18)
B3 C2 C1 63.08(16)
B11 C2 B6 62.13(19)
B7 C2 B6 113.4(2)
S2 C2 B6 115.71(18)
B3 C2 B6 114.3(2)
C1 C2 B6 57.47(16)
C4 C3 S1 100.2(2)
C4 C3 H3A 111.7
S1 C3 H3A 111.7
C4 C3 H3B 111.7
S1 C3 H3B 111.7
H3A C3 H3B 109.5
O1 C4 O2 117.9(3)
O1 C4 C3 127.9(3)
O2 C4 C3 114.2(3)
C6 C5 O2 111.2(3)
C6 C5 H5A 109.4
O2 C5 H5A 109.4
C6 C5 H5B 109.4
O2 C5 H5B 109.4
H5A C5 H5B 108.0
C5 C6 H6A 109.5
C5 C6 H6B 109.5
H6A C6 H6B 109.5
C5 C6 H6C 109.5
H6A C6 H6C 109.5
H6B C6 H6C 109.5
C8 C7 C10 114.7(2)
C8 C7 S2 126.5(2)
C10 C7 S2 110.8(2)
C8 C7 Co1 64.63(15)
C10 C7 Co1 118.0(2)
S2 C7 Co1 115.09(14)
C7 C8 C9 114.1(3)
C7 C8 Co1 74.55(16)
C9 C8 Co1 73.99(15)
C7 C8 H8A 122.9
C9 C8 H8A 122.9
Co1 C8 H8A 122.9
C13 C9 C8 119.5(3)
C13 C9 Co1 122.3(2)
C8 C9 Co1 62.46(13)
C13 C9 H9B 114.3
C8 C9 H9B 114.3
Co1 C9 H9B 114.3
O3 C10 O4 123.8(3)
O3 C10 C7 123.5(3)
O4 C10 C7 112.5(2)
C12 C11 O4 95.4(3)
C12 C11 H11A 112.7
O4 C11 H11A 112.7
C12 C11 H11B 112.7
O4 C11 H11B 112.7
H11A C11 H11B 110.1
C11 C12 H12A 109.5
C11 C12 H12B 109.5
H12A C12 H12B 109.5
C11 C12 H12C 109.5
H12A C12 H12C 109.5
H12B C12 H12C 109.5
C9 C13 C17 131.6(3)
C9 C13 C14 127.0(3)
C17 C13 C14 100.9(3)
C9 C13 Fe1 132.1(2)
C17 C13 Fe1 66.26(16)
C14 C13 Fe1 69.38(17)
C15 C14 C13 110.2(3)
C15 C14 Fe1 70.43(18)
C13 C14 Fe1 69.18(16)
C15 C14 H14 124.9
C13 C14 H14 124.9
Fe1 C14 H14 124.9
C16 C15 C14 110.7(3)
C16 C15 Fe1 69.64(17)
C14 C15 Fe1 69.09(16)
C16 C15 H15 124.6
C14 C15 H15 124.6
Fe1 C15 H15 124.6
C15 C16 C17 103.0(3)
C15 C16 Fe1 70.82(17)
C17 C16 Fe1 66.01(17)
C15 C16 H16 128.5
C17 C16 H16 128.5
Fe1 C16 H16 128.5
C13 C17 C16 115.2(3)
C13 C17 Fe1 72.13(18)
C16 C17 Fe1 72.24(18)
C13 C17 H17 122.4
C16 C17 H17 122.4
Fe1 C17 H17 122.4
C19 C18 C22 108.5(3)
C19 C18 Fe1 70.72(19)
C22 C18 Fe1 71.74(19)
C19 C18 H18 125.7
C22 C18 H18 125.7
Fe1 C18 H18 125.7
C18 C19 C20 108.0(3)
C18 C19 Fe1 68.18(17)
C20 C19 Fe1 70.15(18)
C18 C19 H19 126.0
C20 C19 H19 126.0
Fe1 C19 H19 126.0
C19 C20 C21 108.4(3)
C19 C20 Fe1 68.94(18)
C21 C20 Fe1 71.35(18)
C19 C20 H20 125.8
C21 C20 H20 125.8
Fe1 C20 H20 125.8
C20 C21 C22 107.5(3)
C20 C21 Fe1 68.20(17)
C22 C21 Fe1 68.75(17)
C20 C21 H21 126.2
C22 C21 H21 126.2
Fe1 C21 H21 126.2
C18 C22 C21 107.6(3)
C18 C22 Fe1 66.96(17)
C21 C22 Fe1 70.83(17)
C18 C22 H22 126.2
C21 C22 H22 126.2
Fe1 C22 H22 126.2
C24 C23 C27 109.6(4)
C24 C23 Co1 69.39(19)
C27 C23 Co1 66.51(17)
C24 C23 H23 125.0
C27 C23 H23 125.0
Co1 C23 H23 125.0
C25 C24 C23 106.3(4)
C25 C24 Co1 67.6(2)
C23 C24 Co1 71.4(2)
C25 C24 H24 126.8
C23 C24 H24 126.8
Co1 C24 H24 126.8
C26 C25 C24 108.6(3)
C26 C25 Co1 70.58(18)
C24 C25 Co1 72.7(2)
C26 C25 H25 125.6
C24 C25 H25 125.6
Co1 C25 H25 125.6
C25 C26 C27 109.8(4)
C25 C26 Co1 69.46(19)
C27 C26 Co1 69.36(18)
C25 C26 H26 125.0
C27 C26 H26 125.0
Co1 C26 H26 125.0
C26 C27 C23 104.9(3)
C26 C27 Co1 70.33(17)
C23 C27 Co1 73.46(18)
C26 C27 H27 127.2
C23 C27 H27 127.2
Co1 C27 H27 127.2
C8 Co1 C25 107.71(13)
C8 Co1 C27 149.86(14)
C25 Co1 C27 68.59(14)
C8 Co1 C26 147.48(12)
C25 Co1 C26 39.96(13)
C27 Co1 C26 40.31(14)
C8 Co1 B3 116.71(12)
C25 Co1 B3 121.00(15)
C27 Co1 B3 88.07(13)
C26 Co1 B3 87.67(13)
C8 Co1 C24 89.62(15)
C25 Co1 C24 39.67(15)
C27 Co1 C24 68.37(15)
C26 Co1 C24 66.45(16)
B3 Co1 C24 153.37(15)
C8 Co1 C7 40.82(10)
C25 Co1 C7 146.14(13)
C27 Co1 C7 129.51(13)
C26 Co1 C7 169.70(11)
B3 Co1 C7 90.53(11)
C24 Co1 C7 113.77(15)
C8 Co1 C23 110.21(14)
C25 Co1 C23 65.67(16)
C27 Co1 C23 40.03(14)
C26 Co1 C23 65.11(15)
B3 Co1 C23 124.84(13)
C24 Co1 C23 39.16(14)
C7 Co1 C23 108.10(14)
C8 Co1 C9 43.55(10)
C25 Co1 C9 92.39(12)
C27 Co1 C9 158.74(13)
C26 Co1 C9 118.58(11)
B3 Co1 C9 94.22(12)
C24 Co1 C9 103.40(13)
C7 Co1 C9 71.66(10)
C23 Co1 C9 140.74(13)
C17 Fe1 C18 168.83(14)
C17 Fe1 C19 149.86(13)
C18 Fe1 C19 41.10(14)
C17 Fe1 C20 120.60(15)
C18 Fe1 C20 69.20(15)
C19 Fe1 C20 40.90(13)
C17 Fe1 C13 41.62(12)
C18 Fe1 C13 127.22(14)
C19 Fe1 C13 165.85(13)
C20 Fe1 C13 151.84(13)
C17 Fe1 C14 67.02(14)
C18 Fe1 C14 104.61(15)
C19 Fe1 C14 126.66(13)
C20 Fe1 C14 166.32(13)
C13 Fe1 C14 41.44(11)
C17 Fe1 C22 134.21(14)
C18 Fe1 C22 41.31(13)
C19 Fe1 C22 68.73(14)
C20 Fe1 C22 68.40(14)
C13 Fe1 C22 107.53(13)
C14 Fe1 C22 115.57(14)
C17 Fe1 C16 41.74(13)
C18 Fe1 C16 143.94(14)
C19 Fe1 C16 113.07(13)
C20 Fe1 C16 108.55(14)
C13 Fe1 C16 72.27(12)
C14 Fe1 C16 68.81(14)
C22 Fe1 C16 173.48(14)
C17 Fe1 C15 66.45(16)
C18 Fe1 C15 112.52(16)
C19 Fe1 C15 105.36(14)
C20 Fe1 C15 129.29(13)
C13 Fe1 C15 69.90(12)
C14 Fe1 C15 40.48(12)
C22 Fe1 C15 146.84(15)
C16 Fe1 C15 39.53(14)
C17 Fe1 C21 114.31(16)
C18 Fe1 C21 68.93(15)
C19 Fe1 C21 68.37(14)
C20 Fe1 C21 40.45(13)
C13 Fe1 C21 118.26(13)
C14 Fe1 C21 150.19(12)
C22 Fe1 C21 40.42(14)
C16 Fe1 C21 133.66(15)
C15 Fe1 C21 169.32(13)
C4 O2 C5 115.5(3)
C10 O4 C11 108.0(3)
C1 S1 C3 99.23(15)
C2 S2 C7 106.01(13)

loop_
_geom_bond_atom_site_label_1
_geom_bond_atom_site_label_2
_geom_bond_distance
B3 B8 1.728(5)
B3 B7 1.763(4)
B3 C2 1.773(4)
B3 B4 1.797(4)
B3 C1 1.865(4)
B3 Co1 2.054(4)
B4 C1 1.656(4)
B4 B5 1.733(4)
B4 B8 1.751(5)
B4 B9 1.938(5)
B4 H4 1.1000
B5 C1 1.641(4)
B5 B10 1.691(5)
B5 B9 1.737(5)
B5 B6 1.837(4)
B5 H5 1.1000
B6 B10 1.724(5)
B6 C1 1.725(4)
B6 B11 1.780(5)
B6 C2 1.796(4)
B6 H6 1.1000
B7 B8 1.657(5)
B7 C2 1.679(4)
B7 B11 1.725(4)
B7 B12 1.810(5)
B7 H7 1.1000
B8 B12 1.812(6)
B8 B9 1.923(5)
B8 H8 1.1000
B9 B12 1.711(5)
B9 B10 1.729(5)
B9 H9 1.1000
B10 B11 1.789(5)
B10 B12 1.874(5)
B10 H10 1.1000
B11 C2 1.645(4)
B11 B12 1.788(5)
B11 H11 1.1000
B12 H12 1.1000
C1 S1 1.784(3)
C1 C2 1.792(4)
C2 S2 1.722(3)
C3 C4 1.534(5)
C3 S1 1.868(3)
C3 H3A 0.9700
C3 H3B 0.9700
C4 O1 1.259(4)
C4 O2 1.316(4)
C5 C6 1.492(5)
C5 O2 1.529(4)
C5 H5A 0.9700
C5 H5B 0.9700
C6 H6A 0.9600
C6 H6B 0.9600
C6 H6C 0.9600
C7 C8 1.423(4)
C7 C10 1.477(4)
C7 S2 1.789(3)
C7 Co1 2.098(3)
C8 C9 1.528(4)
C8 Co1 1.967(3)
C8 H8A 0.9800
C9 C13 1.409(3)
C9 Co1 2.132(3)
C9 H9B 0.9800
C10 O3 1.231(4)
C10 O4 1.356(4)
C11 C12 1.504(5)
C11 O4 1.517(4)
C11 H11A 0.9700
C11 H11B 0.9700
C12 H12A 0.9600
C12 H12B 0.9600
C12 H12C 0.9600
C13 C17 1.413(4)
C13 C14 1.434(4)
C13 Fe1 2.025(3)
C14 C15 1.409(4)
C14 Fe1 2.027(3)
C14 H14 0.9800
C15 C16 1.378(5)
C15 Fe1 2.045(3)
C15 H15 0.9800
C16 C17 1.419(4)
C16 Fe1 2.030(3)
C16 H16 0.9800
C17 Fe1 1.947(3)
C17 H17 0.9800
C18 C19 1.393(5)
C18 C22 1.411(4)
C18 Fe1 1.967(3)
C18 H18 0.9800
C19 C20 1.403(5)
C19 Fe1 2.000(3)
C19 H19 0.9800
C20 C21 1.408(4)
C20 Fe1 2.016(3)
C20 H20 0.9800
C21 C22 1.412(5)
C21 Fe1 2.057(3)
C21 H21 0.9800
C22 Fe1 2.030(3)
C22 H22 0.9800
C23 C24 1.412(5)
C23 C27 1.422(5)
C23 Co1 2.120(3)
C23 H23 0.9800
C24 C25 1.399(5)
C24 Co1 2.093(4)
C24 H24 0.9800
C25 C26 1.390(5)
C25 Co1 2.026(3)
C25 H25 0.9800
C26 C27 1.402(5)
C26 Co1 2.041(3)
C26 H26 0.9800
C27 Co1 2.028(3)
C27 H27 0.9800

loop_
_geom_torsion_atom_site_label_1
_geom_torsion_atom_site_label_2
_geom_torsion_atom_site_label_3
_geom_torsion_atom_site_label_4
_geom_torsion
B8 B3 B4 C1 -131.6(2)
B7 B3 B4 C1 -94.1(2)
C2 B3 B4 C1 -35.9(2)
Co1 B3 B4 C1 99.2(3)
B8 B3 B4 B5 -97.1(3)
B7 B3 B4 B5 -59.6(3)
C2 B3 B4 B5 -1.4(3)
C1 B3 B4 B5 34.5(2)
Co1 B3 B4 B5 133.7(2)
B7 B3 B4 B8 37.5(2)
C2 B3 B4 B8 95.7(2)
C1 B3 B4 B8 131.6(2)
Co1 B3 B4 B8 -129.2(3)
B8 B3 B4 B9 -36.5(2)
B7 B3 B4 B9 1.0(3)
C2 B3 B4 B9 59.2(3)
C1 B3 B4 B9 95.1(2)
Co1 B3 B4 B9 -165.7(2)
B8 B4 B5 C1 -99.6(2)
B3 B4 B5 C1 -37.4(2)
B9 B4 B5 C1 -137.4(2)
C1 B4 B5 B10 96.2(3)
B8 B4 B5 B10 -3.3(3)
B3 B4 B5 B10 58.8(3)
B9 B4 B5 B10 -41.1(2)
C1 B4 B5 B9 137.4(2)
B8 B4 B5 B9 37.8(2)
B3 B4 B5 B9 100.0(3)
C1 B4 B5 B6 33.6(2)
B8 B4 B5 B6 -66.0(3)
B3 B4 B5 B6 -3.8(3)
B9 B4 B5 B6 -103.8(2)
C1 B5 B6 B10 140.1(2)
B4 B5 B6 B10 106.6(3)
B9 B5 B6 B10 34.4(2)
B10 B5 B6 C1 -140.1(2)
B4 B5 B6 C1 -33.4(2)
B9 B5 B6 C1 -105.7(2)
C1 B5 B6 B11 96.8(2)
B10 B5 B6 B11 -43.3(2)
B4 B5 B6 B11 63.3(3)
B9 B5 B6 B11 -8.9(3)
C1 B5 B6 C2 40.6(2)
B10 B5 B6 C2 -99.5(2)
B4 B5 B6 C2 7.2(3)
B9 B5 B6 C2 -65.1(3)
C2 B3 B7 B8 -134.8(2)
B4 B3 B7 B8 -38.9(2)
C1 B3 B7 B8 -94.0(2)
Co1 B3 B7 B8 129.0(3)
B8 B3 B7 C2 134.8(2)
B4 B3 B7 C2 95.8(2)
C1 B3 B7 C2 40.81(17)
Co1 B3 B7 C2 -96.2(2)
B8 B3 B7 B11 101.7(3)
C2 B3 B7 B11 -33.0(2)
B4 B3 B7 B11 62.8(3)
C1 B3 B7 B11 7.8(3)
Co1 B3 B7 B11 -129.3(2)
B8 B3 B7 B12 36.0(2)
C2 B3 B7 B12 -98.8(2)
B4 B3 B7 B12 -3.0(3)
C1 B3 B7 B12 -58.0(3)
Co1 B3 B7 B12 165.0(2)
C2 B7 B8 B3 -41.2(2)
B11 B7 B8 B3 -102.6(3)
B12 B7 B8 B3 -142.6(2)
C2 B7 B8 B4 0.7(3)
B11 B7 B8 B4 -60.7(3)
B3 B7 B8 B4 41.9(2)
B12 B7 B8 B4 -100.7(3)
C2 B7 B8 B12 101.3(2)
B11 B7 B8 B12 39.9(2)
B3 B7 B8 B12 142.6(2)
C2 B7 B8 B9 67.8(3)
B11 B7 B8 B9 6.4(3)
B3 B7 B8 B9 109.0(2)
B12 B7 B8 B9 -33.6(2)
C2 B3 B8 B7 37.18(18)
B4 B3 B8 B7 134.8(2)
C1 B3 B8 B7 97.1(2)
Co1 B3 B8 B7 -105.9(3)
B7 B3 B8 B4 -134.8(2)
C2 B3 B8 B4 -97.6(2)
C1 B3 B8 B4 -37.63(18)
Co1 B3 B8 B4 119.3(3)
B7 B3 B8 B12 -36.5(2)
C2 B3 B8 B12 0.7(3)
B4 B3 B8 B12 98.3(3)
C1 B3 B8 B12 60.7(3)
Co1 B3 B8 B12 -142.4(2)
B7 B3 B8 B9 -96.8(3)
C2 B3 B8 B9 -59.6(3)
B4 B3 B8 B9 38.0(2)
C1 B3 B8 B9 0.4(3)
Co1 B3 B8 B9 157.3(2)
C1 B4 B8 B7 3.1(3)
B5 B4 B8 B7 63.9(3)
B3 B4 B8 B7 -42.2(2)
B9 B4 B8 B7 98.9(3)
C1 B4 B8 B3 45.2(2)
B5 B4 B8 B3 106.1(2)
B9 B4 B8 B3 141.0(2)
C1 B4 B8 B12 -63.7(3)
B5 B4 B8 B12 -2.9(3)
B3 B4 B8 B12 -108.9(3)
B9 B4 B8 B12 32.1(2)
C1 B4 B8 B9 -95.8(2)
B5 B4 B8 B9 -35.0(2)
B3 B4 B8 B9 -141.0(2)
C1 B5 B9 B12 -54.9(3)
B10 B5 B9 B12 42.3(3)
B4 B5 B9 B12 -93.8(3)
B6 B5 B9 B12 8.8(3)
C1 B5 B9 B10 -97.2(3)
B4 B5 B9 B10 -136.1(2)
B6 B5 B9 B10 -33.5(2)
C1 B5 B9 B8 6.1(3)
B10 B5 B9 B8 103.3(2)
B4 B5 B9 B8 -32.8(2)
B6 B5 B9 B8 69.8(3)
C1 B5 B9 B4 38.9(2)
B10 B5 B9 B4 136.1(2)
B6 B5 B9 B4 102.6(2)
B7 B8 B9 B12 37.2(2)
B3 B8 B9 B12 104.1(3)
B4 B8 B9 B12 141.6(3)
B7 B8 B9 B10 -10.9(3)
B3 B8 B9 B10 56.0(3)
B4 B8 B9 B10 93.5(2)
B12 B8 B9 B10 -48.1(2)
B7 B8 B9 B5 -70.8(3)
B3 B8 B9 B5 -3.8(3)
B4 B8 B9 B5 33.7(2)
B12 B8 B9 B5 -108.0(3)
B7 B8 B9 B4 -104.5(3)
B3 B8 B9 B4 -37.5(2)
B12 B8 B9 B4 -141.6(3)
C1 B4 B9 B12 69.3(3)
B5 B4 B9 B12 105.3(3)
B8 B4 B9 B12 -33.5(2)
B3 B4 B9 B12 1.3(3)
C1 B4 B9 B10 1.2(3)
B5 B4 B9 B10 37.2(2)
B8 B4 B9 B10 -101.6(2)
B3 B4 B9 B10 -66.8(3)
C1 B4 B9 B5 -36.01(19)
B8 B4 B9 B5 -138.8(2)
B3 B4 B9 B5 -104.0(2)
C1 B4 B9 B8 102.8(2)
B5 B4 B9 B8 138.8(2)
B3 B4 B9 B8 34.7(2)
C1 B5 B10 B6 -35.2(2)
B4 B5 B10 B6 -97.8(3)
B9 B5 B10 B6 -142.2(2)
C1 B5 B10 B9 107.0(2)
B4 B5 B10 B9 44.4(2)
B6 B5 B10 B9 142.2(2)
C1 B5 B10 B11 9.3(3)
B4 B5 B10 B11 -53.3(3)
B9 B5 B10 B11 -97.7(3)
B6 B5 B10 B11 44.5(2)
C1 B5 B10 B12 70.4(3)
B4 B5 B10 B12 7.8(3)
B9 B5 B10 B12 -36.6(2)
B6 B5 B10 B12 105.6(2)
C1 B6 B10 B5 32.4(2)
B11 B6 B10 B5 130.2(2)
C2 B6 B10 B5 95.3(2)
C1 B6 B10 B9 -3.9(3)
B11 B6 B10 B9 93.9(3)
C2 B6 B10 B9 59.0(3)
B5 B6 B10 B9 -36.3(2)
C1 B6 B10 B11 -97.8(2)
C2 B6 B10 B11 -34.9(2)
B5 B6 B10 B11 -130.2(2)
C1 B6 B10 B12 -65.5(3)
B11 B6 B10 B12 32.4(2)
C2 B6 B10 B12 -2.5(3)
B5 B6 B10 B12 -97.8(3)
B12 B9 B10 B5 -136.4(2)
B8 B9 B10 B5 -91.8(2)
B4 B9 B10 B5 -36.06(19)
B12 B9 B10 B6 -98.5(3)
B5 B9 B10 B6 37.9(2)
B8 B9 B10 B6 -53.9(3)
B4 B9 B10 B6 1.8(3)
B12 B9 B10 B11 -34.0(2)
B5 B9 B10 B11 102.3(3)
B8 B9 B10 B11 10.5(3)
B4 B9 B10 B11 66.3(3)
B5 B9 B10 B12 136.4(2)
B8 B9 B10 B12 44.6(2)
B4 B9 B10 B12 100.3(2)
B8 B7 B11 C2 99.5(3)
B3 B7 B11 C2 34.6(2)
B12 B7 B11 C2 140.4(2)
B8 B7 B11 B6 62.7(3)
C2 B7 B11 B6 -36.8(2)
B3 B7 B11 B6 -2.2(3)
B12 B7 B11 B6 103.7(3)
B8 B7 B11 B12 -40.9(2)
C2 B7 B11 B12 -140.4(2)
B3 B7 B11 B12 -105.8(2)
B8 B7 B11 B10 0.2(3)
C2 B7 B11 B10 -99.4(3)
B3 B7 B11 B10 -64.7(3)
B12 B7 B11 B10 41.1(2)
B10 B6 B11 C2 -137.4(2)
C1 B6 B11 C2 -40.6(2)
B5 B6 B11 C2 -96.7(2)
B10 B6 B11 B7 -101.9(3)
C1 B6 B11 B7 -5.1(3)
C2 B6 B11 B7 35.5(2)
B5 B6 B11 B7 -61.2(3)
B10 B6 B11 B12 -34.5(2)
C1 B6 B11 B12 62.3(3)
C2 B6 B11 B12 102.9(3)
B5 B6 B11 B12 6.2(3)
C1 B6 B11 B10 96.8(2)
C2 B6 B11 B10 137.4(2)
B5 B6 B11 B10 40.7(2)
B5 B10 B11 C2 -7.2(3)
B6 B10 B11 C2 39.5(2)
B9 B10 B11 C2 -71.1(3)
B12 B10 B11 C2 -104.4(3)
B5 B10 B11 B7 56.6(3)
B6 B10 B11 B7 103.3(3)
B9 B10 B11 B7 -7.3(3)
B12 B10 B11 B7 -40.6(2)
B5 B10 B11 B6 -46.7(2)
B9 B10 B11 B6 -110.6(3)
B12 B10 B11 B6 -143.8(3)
B5 B10 B11 B12 97.1(3)
B6 B10 B11 B12 143.8(3)
B9 B10 B11 B12 33.3(2)
B10 B9 B12 B11 34.2(2)
B5 B9 B12 B11 -4.7(3)
B8 B9 B12 B11 -94.4(3)
B4 B9 B12 B11 -63.2(3)
B10 B9 B12 B7 94.5(3)
B5 B9 B12 B7 55.6(3)
B8 B9 B12 B7 -34.2(2)
B4 B9 B12 B7 -3.0(3)
B10 B9 B12 B8 128.6(2)
B5 B9 B12 B8 89.8(3)
B4 B9 B12 B8 31.2(2)
B5 B9 B12 B10 -38.9(2)
B8 B9 B12 B10 -128.6(2)
B4 B9 B12 B10 -97.5(2)
C2 B11 B12 B9 66.9(3)
B7 B11 B12 B9 102.9(3)
B6 B11 B12 B9 -1.3(3)
B10 B11 B12 B9 -33.8(2)
C2 B11 B12 B7 -36.0(2)
B6 B11 B12 B7 -104.2(3)
B10 B11 B12 B7 -136.7(2)
C2 B11 B12 B8 -1.0(3)
B7 B11 B12 B8 35.0(2)
B6 B11 B12 B8 -69.2(3)
B10 B11 B12 B8 -101.7(2)
C2 B11 B12 B10 100.7(3)
B7 B11 B12 B10 136.7(2)
B6 B11 B12 B10 32.5(2)
B8 B7 B12 B9 39.2(2)
C2 B7 B12 B9 -62.4(3)
B11 B7 B12 B9 -96.9(3)
B3 B7 B12 B9 4.0(3)
B8 B7 B12 B11 136.1(3)
C2 B7 B12 B11 34.5(2)
B3 B7 B12 B11 101.0(2)
C2 B7 B12 B8 -101.6(3)
B11 B7 B12 B8 -136.1(3)
B3 B7 B12 B8 -35.1(2)
B8 B7 B12 B10 99.1(3)
C2 B7 B12 B10 -2.5(3)
B11 B7 B12 B10 -37.0(2)
B3 B7 B12 B10 63.9(3)
B7 B8 B12 B9 -139.3(2)
B3 B8 B12 B9 -102.8(3)
B4 B8 B12 B9 -35.7(2)
B7 B8 B12 B11 -36.4(2)
B3 B8 B12 B11 0.1(3)
B4 B8 B12 B11 67.2(3)
B9 B8 B12 B11 102.9(2)
B3 B8 B12 B7 36.5(2)
B4 B8 B12 B7 103.5(3)
B9 B8 B12 B7 139.3(2)
B7 B8 B12 B10 -96.2(2)
B3 B8 B12 B10 -59.8(3)
B4 B8 B12 B10 7.3(3)
B9 B8 B12 B10 43.0(2)
B5 B10 B12 B9 38.7(2)
B6 B10 B12 B9 107.3(3)
B11 B10 B12 B9 140.6(3)
B5 B10 B12 B11 -101.9(3)
B6 B10 B12 B11 -33.3(2)
B9 B10 B12 B11 -140.6(3)
B5 B10 B12 B7 -65.4(3)
B6 B10 B12 B7 3.2(3)
B9 B10 B12 B7 -104.1(3)
B11 B10 B12 B7 36.5(2)
B5 B10 B12 B8 -9.0(3)
B6 B10 B12 B8 59.6(3)
B9 B10 B12 B8 -47.7(2)
B11 B10 B12 B8 92.9(3)
B10 B5 C1 B4 -107.4(3)
B9 B5 C1 B4 -42.9(2)
B6 B5 C1 B4 -142.3(2)
B10 B5 C1 B6 34.8(2)
B4 B5 C1 B6 142.3(2)
B9 B5 C1 B6 99.4(3)
B10 B5 C1 S1 149.1(2)
B4 B5 C1 S1 -103.5(3)
B9 B5 C1 S1 -146.4(2)
B6 B5 C1 S1 114.2(2)
B10 B5 C1 C2 -8.2(3)
B4 B5 C1 C2 99.2(2)
B9 B5 C1 C2 56.3(3)
B6 B5 C1 C2 -43.0(2)
B10 B5 C1 B3 -71.3(3)
B4 B5 C1 B3 36.1(2)
B9 B5 C1 B3 -6.7(3)
B6 B5 C1 B3 -106.1(2)
B8 B4 C1 B5 100.1(3)
B3 B4 C1 B5 141.8(2)
B9 B4 C1 B5 35.22(19)
B5 B4 C1 B6 -39.2(2)
B8 B4 C1 B6 60.9(3)
B3 B4 C1 B6 102.6(2)
B9 B4 C1 B6 -4.0(3)
B5 B4 C1 S1 118.9(2)
B8 B4 C1 S1 -141.0(2)
B3 B4 C1 S1 -99.3(2)
B9 B4 C1 S1 154.11(17)
B5 B4 C1 C2 -105.4(2)
B8 B4 C1 C2 -5.2(3)
B3 B4 C1 C2 36.4(2)
B9 B4 C1 C2 -70.2(2)
B5 B4 C1 B3 -141.8(2)
B8 B4 C1 B3 -41.7(2)
B9 B4 C1 B3 -106.6(2)
B10 B6 C1 B5 -33.2(2)
B11 B6 C1 B5 -96.1(2)
C2 B6 C1 B5 -133.5(2)
B10 B6 C1 B4 5.0(3)
B11 B6 C1 B4 -57.9(3)
C2 B6 C1 B4 -95.2(2)
B5 B6 C1 B4 38.2(2)
B10 B6 C1 S1 -151.4(2)
B11 B6 C1 S1 145.7(2)
C2 B6 C1 S1 108.3(2)
B5 B6 C1 S1 -118.2(2)
B10 B6 C1 C2 100.3(2)
B11 B6 C1 C2 37.33(19)
B5 B6 C1 C2 133.5(2)
B10 B6 C1 B3 73.3(3)
B11 B6 C1 B3 10.4(3)
C2 B6 C1 B3 -26.9(2)
B5 B6 C1 B3 106.5(2)
B8 B3 C1 B5 3.7(3)
B7 B3 C1 B5 61.3(3)
C2 B3 C1 B5 100.9(2)
B4 B3 C1 B5 -37.1(2)
Co1 B3 C1 B5 -158.90(19)
B8 B3 C1 B4 40.7(2)
B7 B3 C1 B4 98.4(2)
C2 B3 C1 B4 138.0(2)
Co1 B3 C1 B4 -121.8(2)
B8 B3 C1 B6 -69.2(3)
B7 B3 C1 B6 -11.6(3)
C2 B3 C1 B6 28.0(2)
B4 B3 C1 B6 -110.0(3)
Co1 B3 C1 B6 128.2(2)
B8 B3 C1 S1 149.69(18)
B7 B3 C1 S1 -152.71(18)
C2 B3 C1 S1 -113.09(19)
B4 B3 C1 S1 108.9(2)
Co1 B3 C1 S1 -12.9(2)
B8 B3 C1 C2 -97.2(2)
B7 B3 C1 C2 -39.61(18)
B4 B3 C1 C2 -138.0(2)
Co1 B3 C1 C2 100.2(2)
B6 B11 C2 B7 141.5(2)
B12 B11 C2 B7 36.9(2)
B10 B11 C2 B7 104.4(3)
B7 B11 C2 S2 115.8(2)
B6 B11 C2 S2 -102.7(2)
B12 B11 C2 S2 152.8(2)
B10 B11 C2 S2 -139.8(2)
B7 B11 C2 B3 -35.4(2)
B6 B11 C2 B3 106.1(2)
B12 B11 C2 B3 1.6(3)
B10 B11 C2 B3 69.0(3)
B7 B11 C2 C1 -102.2(2)
B6 B11 C2 C1 39.30(19)
B12 B11 C2 C1 -65.3(3)
B10 B11 C2 C1 2.2(3)
B7 B11 C2 B6 -141.5(2)
B12 B11 C2 B6 -104.6(2)
B10 B11 C2 B6 -37.1(2)
B8 B7 C2 B11 -102.2(3)
B3 B7 C2 B11 -142.8(2)
B12 B7 C2 B11 -35.7(2)
B8 B7 C2 S2 141.1(2)
B11 B7 C2 S2 -116.7(3)
B3 B7 C2 S2 100.5(2)
B12 B7 C2 S2 -152.5(2)
B8 B7 C2 B3 40.6(2)
B11 B7 C2 B3 142.8(2)
B12 B7 C2 B3 107.1(2)
B8 B7 C2 C1 -3.8(3)
B11 B7 C2 C1 98.3(2)
B3 B7 C2 C1 -44.4(2)
B12 B7 C2 C1 62.6(3)
B8 B7 C2 B6 -65.3(3)
B11 B7 C2 B6 36.9(2)
B3 B7 C2 B6 -105.9(2)
B12 B7 C2 B6 1.2(3)
B8 B3 C2 B11 -1.4(3)
B7 B3 C2 B11 35.8(2)
B4 B3 C2 B11 -62.2(3)
C1 B3 C2 B11 -95.7(2)
Co1 B3 C2 B11 152.87(19)
B8 B3 C2 B7 -37.15(19)
B4 B3 C2 B7 -98.0(2)
C1 B3 C2 B7 -131.5(2)
Co1 B3 C2 B7 117.1(2)
B8 B3 C2 S2 -156.23(18)
B7 B3 C2 S2 -119.1(2)
B4 B3 C2 S2 142.90(19)
C1 B3 C2 S2 109.4(2)
Co1 B3 C2 S2 -2.0(2)
B8 B3 C2 C1 94.4(2)
B7 B3 C2 C1 131.5(2)
B4 B3 C2 C1 33.50(19)
Co1 B3 C2 C1 -111.4(2)
B8 B3 C2 B6 67.3(3)
B7 B3 C2 B6 104.5(2)
B4 B3 C2 B6 6.5(3)
C1 B3 C2 B6 -27.0(2)
Co1 B3 C2 B6 -138.4(2)
B5 C1 C2 B11 3.7(3)
B4 C1 C2 B11 71.2(3)
B6 C1 C2 B11 -41.6(2)
S1 C1 C2 B11 -155.16(18)
B3 C1 C2 B11 109.0(2)
B5 C1 C2 B7 -61.7(3)
B4 C1 C2 B7 5.8(3)
B6 C1 C2 B7 -107.0(2)
S1 C1 C2 B7 139.44(19)
B3 C1 C2 B7 43.6(2)
B5 C1 C2 S2 149.87(19)
B4 C1 C2 S2 -142.7(2)
B6 C1 C2 S2 104.6(2)
S1 C1 C2 S2 -9.0(3)
B3 C1 C2 S2 -104.9(2)
B5 C1 C2 B3 -105.3(2)
B4 C1 C2 B3 -37.8(2)
B6 C1 C2 B3 -150.6(2)
S1 C1 C2 B3 95.9(2)
B5 C1 C2 B6 45.3(2)
B4 C1 C2 B6 112.8(2)
S1 C1 C2 B6 -113.6(2)
B3 C1 C2 B6 150.6(2)
B10 B6 C2 B11 37.9(2)
C1 B6 C2 B11 133.5(2)
B5 B6 C2 B11 96.2(2)
B10 B6 C2 B7 0.9(3)
C1 B6 C2 B7 96.5(2)
B11 B6 C2 B7 -37.0(2)
B5 B6 C2 B7 59.2(3)
B10 B6 C2 S2 157.3(2)
C1 B6 C2 S2 -107.0(2)
B11 B6 C2 S2 119.4(2)
B5 B6 C2 S2 -144.39(19)
B10 B6 C2 B3 -66.9(3)
C1 B6 C2 B3 28.7(2)
B11 B6 C2 B3 -104.8(3)
B5 B6 C2 B3 -8.6(3)
B10 B6 C2 C1 -95.6(2)
B11 B6 C2 C1 -133.5(2)
B5 B6 C2 C1 -37.34(19)
S1 C3 C4 O1 -16.9(4)
S1 C3 C4 O2 163.6(2)
C10 C7 C8 C9 174.8(2)
S2 C7 C8 C9 -39.4(3)
Co1 C7 C8 C9 64.11(19)
C10 C7 C8 Co1 110.7(2)
S2 C7 C8 Co1 -103.5(2)
C7 C8 C9 C13 -177.8(2)
Co1 C8 C9 C13 -113.4(2)
C7 C8 C9 Co1 -64.4(2)
C8 C7 C10 O3 160.0(3)
S2 C7 C10 O3 8.9(4)
Co1 C7 C10 O3 -126.9(3)
C8 C7 C10 O4 -14.5(4)
S2 C7 C10 O4 -165.5(2)
Co1 C7 C10 O4 58.7(3)
C8 C9 C13 C17 12.0(5)
Co1 C9 C13 C17 -62.3(4)
C8 C9 C13 C14 -177.3(3)
Co1 C9 C13 C14 108.4(3)
C8 C9 C13 Fe1 -82.4(4)
Co1 C9 C13 Fe1 -156.68(18)
C9 C13 C14 C15 -173.7(3)
C17 C13 C14 C15 -0.7(4)
Fe1 C13 C14 C15 58.6(2)
C9 C13 C14 Fe1 127.8(3)
C17 C13 C14 Fe1 -59.3(2)
C13 C14 C15 C16 -0.6(4)
Fe1 C14 C15 C16 57.2(2)
C13 C14 C15 Fe1 -57.8(2)
C14 C15 C16 C17 1.7(4)
Fe1 C15 C16 C17 58.5(2)
C14 C15 C16 Fe1 -56.9(2)
C9 C13 C17 C16 174.4(3)
C14 C13 C17 C16 1.9(4)
Fe1 C13 C17 C16 -59.6(2)
C9 C13 C17 Fe1 -126.0(3)
C14 C13 C17 Fe1 61.5(2)
C15 C16 C17 C13 -2.3(4)
Fe1 C16 C17 C13 59.6(2)
C15 C16 C17 Fe1 -61.9(2)
C22 C18 C19 C20 3.1(4)
Fe1 C18 C19 C20 -59.0(2)
C22 C18 C19 Fe1 62.2(2)
C18 C19 C20 C21 -2.9(4)
Fe1 C19 C20 C21 -60.7(2)
C18 C19 C20 Fe1 57.8(2)
C19 C20 C21 C22 1.6(4)
Fe1 C20 C21 C22 -57.7(2)
C19 C20 C21 Fe1 59.2(2)
C19 C18 C22 C21 -2.2(4)
Fe1 C18 C22 C21 59.4(2)
C19 C18 C22 Fe1 -61.5(2)
C20 C21 C22 C18 0.4(4)
Fe1 C21 C22 C18 -57.0(2)
C20 C21 C22 Fe1 57.3(2)
C27 C23 C24 C25 -4.7(4)
Co1 C23 C24 C25 -58.9(2)
C27 C23 C24 Co1 54.1(2)
C23 C24 C25 C26 -0.4(4)
Co1 C24 C25 C26 -61.8(2)
C23 C24 C25 Co1 61.4(2)
C24 C25 C26 C27 5.6(4)
Co1 C25 C26 C27 -57.6(2)
C24 C25 C26 Co1 63.2(2)
C25 C26 C27 C23 -8.2(3)
Co1 C26 C27 C23 -65.9(2)
C25 C26 C27 Co1 57.7(2)
C24 C23 C27 C26 7.9(4)
Co1 C23 C27 C26 63.7(2)
C24 C23 C27 Co1 -55.8(2)
C7 C8 Co1 C25 -164.53(18)
C9 C8 Co1 C25 74.2(2)
C7 C8 Co1 C27 -86.8(3)
C9 C8 Co1 C27 151.9(2)
C7 C8 Co1 C26 -169.7(2)
C9 C8 Co1 C26 69.0(3)
C7 C8 Co1 B3 55.48(19)
C9 C8 Co1 B3 -65.80(18)
C7 C8 Co1 C24 -128.63(19)
C9 C8 Co1 C24 110.08(18)
C9 C8 Co1 C7 -121.3(2)
C7 C8 Co1 C23 -94.6(2)
C9 C8 Co1 C23 144.11(17)
C7 C8 Co1 C9 121.3(2)
C26 C25 Co1 C8 -175.6(2)
C24 C25 Co1 C8 66.7(2)
C26 C25 Co1 C27 36.2(2)
C24 C25 Co1 C27 -81.5(2)
C24 C25 Co1 C26 -117.7(3)
C26 C25 Co1 B3 -37.7(3)
C24 C25 Co1 B3 -155.4(2)
C26 C25 Co1 C24 117.7(3)
C26 C25 Co1 C7 166.1(2)
C24 C25 Co1 C7 48.4(3)
C26 C25 Co1 C23 79.7(2)
C24 C25 Co1 C23 -38.0(2)
C26 C25 Co1 C9 -134.1(2)
C24 C25 Co1 C9 108.2(2)
C26 C27 Co1 C8 -124.5(3)
C23 C27 Co1 C8 -11.4(4)
C26 C27 Co1 C25 -35.8(2)
C23 C27 Co1 C25 77.2(3)
C23 C27 Co1 C26 113.1(3)
C26 C27 Co1 B3 88.7(2)
C23 C27 Co1 B3 -158.3(2)
C26 C27 Co1 C24 -78.6(2)
C23 C27 Co1 C24 34.4(2)
C26 C27 Co1 C7 177.77(18)
C23 C27 Co1 C7 -69.2(3)
C26 C27 Co1 C23 -113.1(3)
C26 C27 Co1 C9 -8.0(5)
C23 C27 Co1 C9 105.1(4)
C25 C26 Co1 C8 7.7(4)
C27 C26 Co1 C8 129.6(2)
C27 C26 Co1 C25 121.9(3)
C25 C26 Co1 C27 -121.9(3)
C25 C26 Co1 B3 148.3(2)
C27 C26 Co1 B3 -89.8(2)
C25 C26 Co1 C24 -38.1(2)
C27 C26 Co1 C24 83.8(2)
C25 C26 Co1 C7 -131.6(7)
C27 C26 Co1 C7 -9.7(8)
C25 C26 Co1 C23 -81.2(2)
C27 C26 Co1 C23 40.7(2)
C25 C26 Co1 C9 54.8(3)
C27 C26 Co1 C9 176.7(2)
B8 B3 Co1 C8 115.7(3)
B7 B3 Co1 C8 39.5(3)
C2 B3 Co1 C8 -24.7(2)
B4 B3 Co1 C8 -156.2(2)
C1 B3 Co1 C8 -90.59(19)
B8 B3 Co1 C25 -18.7(3)
B7 B3 Co1 C25 -94.9(2)
C2 B3 Co1 C25 -159.05(17)
B4 B3 Co1 C25 69.4(3)
C1 B3 Co1 C25 135.01(18)
B8 B3 Co1 C27 -82.2(3)
B7 B3 Co1 C27 -158.4(2)
C2 B3 Co1 C27 137.5(2)
B4 B3 Co1 C27 5.9(3)
C1 B3 Co1 C27 71.5(2)
B8 B3 Co1 C26 -41.9(3)
B7 B3 Co1 C26 -118.1(2)
C2 B3 Co1 C26 177.79(19)
B4 B3 Co1 C26 46.2(3)
C1 B3 Co1 C26 111.86(19)
B8 B3 Co1 C24 -55.1(5)
B7 B3 Co1 C24 -131.3(3)
C2 B3 Co1 C24 164.6(3)
B4 B3 Co1 C24 33.0(5)
C1 B3 Co1 C24 98.6(3)
B8 B3 Co1 C7 148.3(3)
B7 B3 Co1 C7 72.1(2)
C2 B3 Co1 C7 7.94(18)
B4 B3 Co1 C7 -123.6(3)
C1 B3 Co1 C7 -58.00(18)
B8 B3 Co1 C23 -99.1(3)
B7 B3 Co1 C23 -175.3(2)
C2 B3 Co1 C23 120.6(2)
B4 B3 Co1 C23 -11.0(3)
C1 B3 Co1 C23 54.6(2)
B8 B3 Co1 C9 76.6(3)
B7 B3 Co1 C9 0.4(2)
C2 B3 Co1 C9 -63.71(18)
B4 B3 Co1 C9 164.7(2)
C1 B3 Co1 C9 -129.65(18)
C25 C24 Co1 C8 -119.0(2)
C23 C24 Co1 C8 123.7(3)
C23 C24 Co1 C25 -117.3(4)
C25 C24 Co1 C27 82.1(2)
C23 C24 Co1 C27 -35.2(2)
C25 C24 Co1 C26 38.3(2)
C23 C24 Co1 C26 -78.9(3)
C25 C24 Co1 B3 52.8(4)
C23 C24 Co1 B3 -64.5(4)
C25 C24 Co1 C7 -152.90(19)
C23 C24 Co1 C7 89.8(3)
C25 C24 Co1 C23 117.3(4)
C25 C24 Co1 C9 -77.3(2)
C23 C24 Co1 C9 165.4(2)
C10 C7 Co1 C8 -105.8(3)
S2 C7 Co1 C8 120.3(2)
C8 C7 Co1 C25 27.1(3)
C10 C7 Co1 C25 -78.6(3)
S2 C7 Co1 C25 147.4(2)
C8 C7 Co1 C27 139.47(19)
C10 C7 Co1 C27 33.7(3)
S2 C7 Co1 C27 -100.23(19)
C8 C7 Co1 C26 147.6(7)
C10 C7 Co1 C26 41.8(8)
S2 C7 Co1 C26 -92.1(7)
C8 C7 Co1 B3 -132.60(18)
C10 C7 Co1 B3 121.6(2)
S2 C7 Co1 B3 -12.30(15)
C8 C7 Co1 C24 58.6(2)
C10 C7 Co1 C24 -47.2(2)
S2 C7 Co1 C24 178.90(14)
C8 C7 Co1 C23 100.24(19)
C10 C7 Co1 C23 -5.5(2)
S2 C7 Co1 C23 -139.46(15)
C8 C7 Co1 C9 -38.34(17)
C10 C7 Co1 C9 -144.1(2)
S2 C7 Co1 C9 81.97(14)
C24 C23 Co1 C8 -62.4(3)
C27 C23 Co1 C8 173.9(2)
C24 C23 Co1 C25 38.5(2)
C27 C23 Co1 C25 -85.1(3)
C24 C23 Co1 C27 123.7(4)
C24 C23 Co1 C26 82.7(3)
C27 C23 Co1 C26 -41.0(2)
C24 C23 Co1 B3 150.5(3)
C27 C23 Co1 B3 26.8(3)
C27 C23 Co1 C24 -123.7(4)
C24 C23 Co1 C7 -105.7(3)
C27 C23 Co1 C7 130.7(2)
C24 C23 Co1 C9 -22.8(4)
C27 C23 Co1 C9 -146.4(2)
C13 C9 Co1 C8 109.1(3)
C13 C9 Co1 C25 -4.3(3)
C8 C9 Co1 C25 -113.46(19)
C13 C9 Co1 C27 -30.2(5)
C8 C9 Co1 C27 -139.3(4)
C13 C9 Co1 C26 -36.0(3)
C8 C9 Co1 C26 -145.15(17)
C13 C9 Co1 B3 -125.7(2)
C8 C9 Co1 B3 125.21(17)
C13 C9 Co1 C24 34.2(3)
C8 C9 Co1 C24 -74.9(2)
C13 C9 Co1 C7 145.2(3)
C8 C9 Co1 C7 36.05(15)
C13 C9 Co1 C23 48.8(3)
C8 C9 Co1 C23 -60.4(3)
C13 C17 Fe1 C18 1.4(9)
C16 C17 Fe1 C18 126.3(7)
C13 C17 Fe1 C19 -165.7(2)
C16 C17 Fe1 C19 -40.7(4)
C13 C17 Fe1 C20 151.23(18)
C16 C17 Fe1 C20 -83.8(2)
C16 C17 Fe1 C13 124.9(3)
C13 C17 Fe1 C14 -41.52(18)
C16 C17 Fe1 C14 83.4(2)
C13 C17 Fe1 C22 62.5(3)
C16 C17 Fe1 C22 -172.6(2)
C13 C17 Fe1 C16 -124.9(3)
C13 C17 Fe1 C15 -85.8(2)
C16 C17 Fe1 C15 39.2(2)
C13 C17 Fe1 C21 105.9(2)
C16 C17 Fe1 C21 -129.2(2)
C19 C18 Fe1 C17 -170.1(7)
C22 C18 Fe1 C17 71.9(8)
C22 C18 Fe1 C19 -117.9(3)
C19 C18 Fe1 C20 37.4(2)
C22 C18 Fe1 C20 -80.5(2)
C19 C18 Fe1 C13 -169.00(19)
C22 C18 Fe1 C13 73.1(2)
C19 C18 Fe1 C14 -129.8(2)
C22 C18 Fe1 C14 112.3(2)
C19 C18 Fe1 C22 117.9(3)
C19 C18 Fe1 C16 -55.8(3)
C22 C18 Fe1 C16 -173.8(2)
C19 C18 Fe1 C15 -87.8(2)
C22 C18 Fe1 C15 154.30(19)
C19 C18 Fe1 C21 80.8(2)
C22 C18 Fe1 C21 -37.1(2)
C18 C19 Fe1 C17 176.2(3)
C20 C19 Fe1 C17 -63.9(4)
C20 C19 Fe1 C18 119.9(3)
C18 C19 Fe1 C20 -119.9(3)
C18 C19 Fe1 C13 38.4(6)
C20 C19 Fe1 C13 158.3(5)
C18 C19 Fe1 C14 68.0(3)
C20 C19 Fe1 C14 -172.14(19)
C18 C19 Fe1 C22 -38.7(2)
C20 C19 Fe1 C22 81.1(2)
C18 C19 Fe1 C16 148.0(2)
C20 C19 Fe1 C16 -92.1(2)
C18 C19 Fe1 C15 106.8(2)
C20 C19 Fe1 C15 -133.3(2)
C18 C19 Fe1 C21 -82.3(2)
C20 C19 Fe1 C21 37.6(2)
C19 C20 Fe1 C17 148.4(2)
C21 C20 Fe1 C17 -92.5(2)
C19 C20 Fe1 C18 -37.6(2)
C21 C20 Fe1 C18 81.5(2)
C21 C20 Fe1 C19 119.1(3)
C19 C20 Fe1 C13 -169.0(3)
C21 C20 Fe1 C13 -49.9(4)
C19 C20 Fe1 C14 27.6(7)
C21 C20 Fe1 C14 146.7(6)
C19 C20 Fe1 C22 -82.0(2)
C21 C20 Fe1 C22 37.1(2)
C19 C20 Fe1 C16 104.1(2)
C21 C20 Fe1 C16 -136.8(2)
C19 C20 Fe1 C15 65.1(3)
C21 C20 Fe1 C15 -175.8(2)
C19 C20 Fe1 C21 -119.1(3)
C9 C13 Fe1 C17 125.5(4)
C14 C13 Fe1 C17 -112.8(3)
C9 C13 Fe1 C18 -54.2(3)
C17 C13 Fe1 C18 -179.7(2)
C14 C13 Fe1 C18 67.6(2)
C9 C13 Fe1 C19 -85.1(6)
C17 C13 Fe1 C19 149.5(5)
C14 C13 Fe1 C19 36.7(6)
C9 C13 Fe1 C20 64.1(4)
C17 C13 Fe1 C20 -61.4(4)
C14 C13 Fe1 C20 -174.1(3)
C9 C13 Fe1 C14 -121.8(4)
C17 C13 Fe1 C14 112.8(3)
C9 C13 Fe1 C22 -12.7(3)
C17 C13 Fe1 C22 -138.2(2)
C14 C13 Fe1 C22 109.0(2)
C9 C13 Fe1 C16 160.4(3)
C17 C13 Fe1 C16 35.0(2)
C14 C13 Fe1 C16 -77.8(2)
C9 C13 Fe1 C15 -157.8(3)
C17 C13 Fe1 C15 76.8(2)
C14 C13 Fe1 C15 -36.0(2)
C9 C13 Fe1 C21 29.8(3)
C17 C13 Fe1 C21 -95.7(2)
C14 C13 Fe1 C21 151.58(19)
C15 C14 Fe1 C17 -80.1(2)
C13 C14 Fe1 C17 41.69(19)
C15 C14 Fe1 C18 107.7(2)
C13 C14 Fe1 C18 -130.5(2)
C15 C14 Fe1 C19 68.7(3)
C13 C14 Fe1 C19 -169.51(19)
C15 C14 Fe1 C20 46.4(7)
C13 C14 Fe1 C20 168.3(6)
C15 C14 Fe1 C13 -121.8(3)
C15 C14 Fe1 C22 150.3(2)
C13 C14 Fe1 C22 -87.9(2)
C15 C14 Fe1 C16 -34.9(2)
C13 C14 Fe1 C16 86.9(2)
C13 C14 Fe1 C15 121.8(3)
C13 C14 Fe1 C21 -57.5(4)
C18 C22 Fe1 C17 -165.1(2)
C21 C22 Fe1 C17 75.1(3)
C21 C22 Fe1 C18 -119.8(3)
C18 C22 Fe1 C19 38.5(2)
C21 C22 Fe1 C19 -81.2(2)
C18 C22 Fe1 C20 82.6(2)
C21 C22 Fe1 C20 -37.1(2)
C18 C22 Fe1 C13 -127.0(2)
C21 C22 Fe1 C13 113.3(2)
C18 C22 Fe1 C14 -83.1(2)
C21 C22 Fe1 C14 157.18(19)
C18 C22 Fe1 C15 -47.1(3)
C21 C22 Fe1 C15 -166.8(2)
C18 C22 Fe1 C21 119.8(3)
C15 C16 Fe1 C17 114.5(3)
C15 C16 Fe1 C18 -50.1(3)
C17 C16 Fe1 C18 -164.6(2)
C15 C16 Fe1 C19 -86.3(2)
C17 C16 Fe1 C19 159.1(2)
C15 C16 Fe1 C20 -130.0(2)
C17 C16 Fe1 C20 115.5(2)
C15 C16 Fe1 C13 79.7(2)
C17 C16 Fe1 C13 -34.86(19)
C15 C16 Fe1 C14 35.73(19)
C17 C16 Fe1 C14 -78.8(2)
C17 C16 Fe1 C15 -114.5(3)
C15 C16 Fe1 C21 -167.9(2)
C17 C16 Fe1 C21 77.6(2)
C16 C15 Fe1 C17 -41.36(18)
C14 C15 Fe1 C17 81.6(2)
C16 C15 Fe1 C18 150.73(19)
C14 C15 Fe1 C18 -86.3(2)
C16 C15 Fe1 C19 107.8(2)
C14 C15 Fe1 C19 -129.2(2)
C16 C15 Fe1 C20 69.8(3)
C14 C15 Fe1 C20 -167.2(2)
C16 C15 Fe1 C13 -86.2(2)
C14 C15 Fe1 C13 36.8(2)
C16 C15 Fe1 C14 -123.0(3)
C16 C15 Fe1 C22 -177.7(2)
C14 C15 Fe1 C22 -54.7(3)
C14 C15 Fe1 C16 123.0(3)
C16 C15 Fe1 C21 55.1(9)
C20 C21 Fe1 C17 109.3(2)
C22 C21 Fe1 C17 -130.52(19)
C20 C21 Fe1 C18 -82.3(2)
C22 C21 Fe1 C18 37.9(2)
C20 C21 Fe1 C19 -38.0(2)
C22 C21 Fe1 C19 82.2(2)
C22 C21 Fe1 C20 120.1(3)
C20 C21 Fe1 C13 155.8(2)
C22 C21 Fe1 C13 -84.0(2)
C20 C21 Fe1 C14 -164.9(3)
C22 C21 Fe1 C14 -44.7(4)
C20 C21 Fe1 C22 -120.1(3)
C20 C21 Fe1 C16 63.8(3)
C22 C21 Fe1 C16 -176.04(19)
C20 C21 Fe1 C15 17.6(9)
C22 C21 Fe1 C15 137.8(8)
O1 C4 O2 C5 -1.7(4)
C3 C4 O2 C5 177.8(2)
C6 C5 O2 C4 91.7(3)
O3 C10 O4 C11 -10.1(4)
C7 C10 O4 C11 164.3(3)
C12 C11 O4 C10 107.1(3)
B5 C1 S1 C3 -74.6(2)
B4 C1 S1 C3 -149.1(2)
B6 C1 S1 C3 7.8(2)
C2 C1 S1 C3 80.9(2)
B3 C1 S1 C3 144.48(17)
C4 C3 S1 C1 -175.86(18)
B11 C2 S2 C7 -157.5(2)
B7 C2 S2 C7 -77.6(2)
B3 C2 S2 C7 -6.5(2)
C1 C2 S2 C7 64.4(2)
B6 C2 S2 C7 129.3(2)
C8 C7 S2 C2 88.7(3)
C10 C7 S2 C2 -124.4(2)
Co1 C7 S2 C2 12.73(16)
